data_2016809
loop_
_publ_author_name
'Rizvi, Umar Farooq'
'Siddiqui, Hamid Latif'
'Ahmad, Saeed'
'Ahmad, Matloob'
'Parvez, Masood'

_publ_section_title
;
 Novel chalcones derived from 2-chloro-3-formyl-6-methylquinoline
;
_journal_coeditor_code GG3168
_journal_issue 10
_journal_name_full 'Acta Crystallographica Section C'
_journal_page_first o547
_journal_page_last o549
_journal_paper_doi 10.1107/S0108270108029326
_journal_volume 64
_journal_year 2008
_chemical_formula_iupac 'C17 H11 Cl I N O S'
_chemical_formula_moiety 'C17 H11 Cl I N O S'
_chemical_formula_sum 'C17 H11 Cl I N O S'
_chemical_formula_weight 439.68
_chemical_name_systematic
;
(2E)-3-(2-chloro-6-methylquinolin-3-yl)-1-(5-iodothiophen-2-yl)prop-2-en-1-one,
;
_space_group_IT_number 14
_symmetry_cell_setting monoclinic
_symmetry_space_group_name_Hall '-P 2ybc'
_symmetry_space_group_name_H-M 'P 1 21/c 1'
_atom_sites_solution_hydrogens geom
_atom_sites_solution_primary direct
_atom_sites_solution_secondary difmap
_cell_angle_alpha 90.00
_cell_angle_beta 111.29(2)
_cell_angle_gamma 90.00
_cell_formula_units_Z 4
_cell_length_a 17.112(6)
_cell_length_b 7.636(3)
_cell_length_c 13.174(5)
_cell_measurement_reflns_used 6042
_cell_measurement_temperature 173(2)
_cell_measurement_theta_max 27.5
_cell_measurement_theta_min 3.0
_cell_volume 1603.9(11)
_computing_cell_refinement 'HKL DENZO (Otwinowski & Minor, 1997)'
_computing_data_collection 'COLLECT (Nonius, 1998)'
_computing_data_reduction 'SCALEPACK (Otwinowski & Minor, 1997)'
_computing_molecular_graphics 'ORTEP-3 (Farrugia, 1997)'
_computing_publication_material 'SHELXL97 (Sheldrick, 2008)'
_computing_structure_refinement 'SHELXL97 (Sheldrick, 2008)'
_computing_structure_solution 'SAPI91 (Fan, 1991)'
_diffrn_ambient_temperature 173(2)
_diffrn_measured_fraction_theta_full 0.993
_diffrn_measured_fraction_theta_max 0.993
_diffrn_measurement_device_type 'Nonius KappaCCD'
_diffrn_measurement_method '\w and \f'
_diffrn_radiation_monochromator graphite
_diffrn_radiation_source 'fine-focus sealed tube'
_diffrn_radiation_type MoK\a
_diffrn_radiation_wavelength 0.71073
_diffrn_reflns_av_R_equivalents 0.036
_diffrn_reflns_av_sigmaI/netI 0.055
_diffrn_reflns_limit_h_max 22
_diffrn_reflns_limit_h_min -22
_diffrn_reflns_limit_k_max 8
_diffrn_reflns_limit_k_min -9
_diffrn_reflns_limit_l_max 16
_diffrn_reflns_limit_l_min -16
_diffrn_reflns_number 6042
_diffrn_reflns_theta_full 27.5
_diffrn_reflns_theta_max 27.5
_diffrn_reflns_theta_min 3.0
_diffrn_standards_number 0
_exptl_absorpt_coefficient_mu 2.293
_exptl_absorpt_correction_T_max 0.875
_exptl_absorpt_correction_T_min 0.587
_exptl_absorpt_correction_type multi-scan
_exptl_absorpt_process_details '(SORTAV; Blessing, 1997)'
_exptl_crystal_colour colourless
_exptl_crystal_density_diffrn 1.821
_exptl_crystal_density_method 'not measured'
_exptl_crystal_description needle
_exptl_crystal_F_000 856
_exptl_crystal_size_max 0.26
_exptl_crystal_size_mid 0.07
_exptl_crystal_size_min 0.06
_refine_diff_density_max 0.52
_refine_diff_density_min -0.63
_refine_ls_extinction_method none
_refine_ls_goodness_of_fit_ref 1.03
_refine_ls_hydrogen_treatment constr
_refine_ls_matrix_type full
_refine_ls_number_parameters 200
_refine_ls_number_reflns 3652
_refine_ls_number_restraints 0
_refine_ls_restrained_S_all 1.03
_refine_ls_R_factor_all 0.068
_refine_ls_R_factor_gt 0.041
_refine_ls_shift/su_max 0.001
_refine_ls_shift/su_mean 0.000
_refine_ls_structure_factor_coef Fsqd
_refine_ls_weighting_details 'calc w = 1/[\s^2^(Fo^2^)+(0.034P)^2^+2.3385P] where P=(Fo^2^+2Fc^2^)/3'
_refine_ls_weighting_scheme calc
_refine_ls_wR_factor_gt 0.084
_refine_ls_wR_factor_ref 0.097
_reflns_number_gt 2663
_reflns_number_total 3652
_reflns_threshold_expression I>2\s(I)
_cod_data_source_file gg3168.cif
_cod_data_source_block I
_cod_original_cell_volume 1603.9(10)
_cod_original_sg_symbol_H-M 'P 21/c'
_cod_database_code 2016809
_cod_database_fobs_code 2016809

loop_
_symmetry_equiv_pos_as_xyz
'x, y, z'
'-x, y+1/2, -z+1/2'
'-x, -y, -z'
'x, -y-1/2, z-1/2'

loop_
_atom_site_type_symbol
_atom_site_label
_atom_site_fract_x
_atom_site_fract_y
_atom_site_fract_z
_atom_site_U_iso_or_equiv
_atom_site_adp_type
_atom_site_calc_flag
_atom_site_refinement_flags
_atom_site_occupancy
I I1 0.477610(18) 0.68986(4) 0.85231(3) 0.04444(13) Uani d . 1
Cl Cl1 -0.01538(6) -0.32565(11) 0.59179(9) 0.0301(2) Uani d . 1
S S1 0.36067(6) 0.33286(11) 0.80632(9) 0.0269(2) Uani d . 1
O O1 0.24498(17) 0.0328(3) 0.7570(3) 0.0350(7) Uani d . 1
N N1 -0.1516(2) -0.1431(4) 0.5390(3) 0.0242(7) Uani d . 1
C C1 -0.1988(2) 0.0076(4) 0.5247(3) 0.0238(8) Uani d . 1
C C2 -0.2864(2) -0.0017(5) 0.4749(3) 0.0302(9) Uani d . 1
H H2 -0.3129 -0.1113 0.4508 0.036 Uiso calc R 1
C C3 -0.3334(3) 0.1471(5) 0.4610(3) 0.0313(9) Uani d . 1
H H3 -0.3927 0.1387 0.4273 0.038 Uiso calc R 1
C C4 -0.2968(3) 0.3139(5) 0.4951(3) 0.0267(8) Uani d . 1
C C5 -0.2116(3) 0.3249(5) 0.5431(3) 0.0280(9) Uani d . 1
H H5 -0.1863 0.4359 0.5661 0.034 Uiso calc R 1
C C6 -0.1600(2) 0.1738(4) 0.5593(3) 0.0224(8) Uani d . 1
C C7 -0.0726(2) 0.1781(5) 0.6082(3) 0.0255(8) Uani d . 1
H H7 -0.0456 0.2870 0.6331 0.031 Uiso calc R 1
C C8 -0.0239(2) 0.0280(5) 0.6215(3) 0.0239(8) Uani d . 1
C C9 -0.0708(2) -0.1278(5) 0.5833(3) 0.0241(8) Uani d . 1
C C10 0.0678(2) 0.0337(5) 0.6687(3) 0.0266(9) Uani d . 1
H H10 0.0965 -0.0751 0.6860 0.032 Uiso calc R 1
C C11 0.1141(2) 0.1775(5) 0.6893(3) 0.0271(9) Uani d . 1
H H11 0.0869 0.2883 0.6755 0.033 Uiso calc R 1
C C12 0.2068(2) 0.1712(5) 0.7331(3) 0.0245(8) Uani d . 1
C C13 0.2521(2) 0.3381(5) 0.7484(3) 0.0220(8) Uani d . 1
C C14 0.2237(2) 0.5060(5) 0.7258(3) 0.0241(8) Uani d . 1
H H14 0.1658 0.5348 0.6943 0.029 Uiso calc R 1
C C15 0.2881(3) 0.6329(5) 0.7534(3) 0.0283(9) Uani d . 1
H H15 0.2791 0.7553 0.7422 0.034 Uiso calc R 1
C C16 0.3644(2) 0.5567(5) 0.7981(3) 0.0270(9) Uani d . 1
C C17 -0.3517(3) 0.4728(5) 0.4795(4) 0.0363(10) Uani d . 1
H H17A -0.3182 0.5785 0.4838 0.044 Uiso calc R 1
H H17B -0.3758 0.4763 0.5366 0.044 Uiso calc R 1
H H17C -0.3970 0.4672 0.4079 0.044 Uiso calc R 1

loop_
_atom_site_aniso_label
_atom_site_aniso_U_11
_atom_site_aniso_U_22
_atom_site_aniso_U_33
_atom_site_aniso_U_12
_atom_site_aniso_U_13
_atom_site_aniso_U_23
I1 0.02682(17) 0.03404(17) 0.0658(2) -0.00876(12) 0.00885(15) 0.00075(15)
Cl1 0.0307(5) 0.0196(4) 0.0396(6) 0.0005(4) 0.0122(5) 0.0006(4)
S1 0.0208(5) 0.0202(4) 0.0377(6) 0.0033(4) 0.0082(4) 0.0027(4)
O1 0.0310(16) 0.0188(14) 0.051(2) 0.0008(12) 0.0095(14) 0.0006(13)
N1 0.0277(18) 0.0202(15) 0.0261(18) -0.0044(13) 0.0117(15) -0.0032(13)
C1 0.029(2) 0.0208(18) 0.024(2) 0.0008(16) 0.0119(17) 0.0003(15)
C2 0.031(2) 0.026(2) 0.031(2) -0.0097(17) 0.0074(19) -0.0032(17)
C3 0.025(2) 0.036(2) 0.031(2) -0.0016(17) 0.0068(18) -0.0008(18)
C4 0.032(2) 0.0224(18) 0.025(2) 0.0021(16) 0.0087(18) 0.0033(16)
C5 0.031(2) 0.0220(19) 0.032(2) -0.0022(16) 0.0132(18) 0.0006(17)
C6 0.025(2) 0.0227(18) 0.021(2) -0.0054(15) 0.0109(16) -0.0020(15)
C7 0.030(2) 0.0197(18) 0.028(2) -0.0045(16) 0.0111(18) -0.0004(16)
C8 0.027(2) 0.0250(18) 0.022(2) -0.0026(16) 0.0115(17) 0.0007(16)
C9 0.029(2) 0.0195(17) 0.026(2) -0.0010(16) 0.0125(17) 0.0008(15)
C10 0.026(2) 0.0251(19) 0.029(2) -0.0004(16) 0.0104(18) -0.0001(17)
C11 0.027(2) 0.0244(19) 0.030(2) 0.0002(16) 0.0105(18) 0.0008(17)
C12 0.026(2) 0.0225(19) 0.025(2) -0.0011(16) 0.0089(17) 0.0002(16)
C13 0.0224(19) 0.0217(18) 0.0210(19) 0.0003(15) 0.0068(16) -0.0009(15)
C14 0.0182(19) 0.0243(19) 0.029(2) 0.0026(15) 0.0072(17) 0.0008(16)
C15 0.030(2) 0.0189(18) 0.034(2) 0.0022(16) 0.0083(19) 0.0045(16)
C16 0.024(2) 0.0223(18) 0.033(2) -0.0037(16) 0.0090(18) -0.0003(17)
C17 0.034(2) 0.031(2) 0.041(3) 0.0089(19) 0.010(2) 0.0015(19)

loop_
_atom_type_symbol
_atom_type_description
_atom_type_scat_dispersion_real
_atom_type_scat_dispersion_imag
_atom_type_scat_source
C C 0.0033 0.0016 'International Tables Vol C Tables 4.2.6.8 and 6.1.1.4'
H H 0.0000 0.0000 'International Tables Vol C Tables 4.2.6.8 and 6.1.1.4'
N N 0.0061 0.0033 'International Tables Vol C Tables 4.2.6.8 and 6.1.1.4'
O O 0.0106 0.0060 'International Tables Vol C Tables 4.2.6.8 and 6.1.1.4'
S S 0.1246 0.1234 'International Tables Vol C Tables 4.2.6.8 and 6.1.1.4'
Cl Cl 0.1484 0.1585 'International Tables Vol C Tables 4.2.6.8 and 6.1.1.4'
I I -0.4742 1.8119 'International Tables Vol C Tables 4.2.6.8 and 6.1.1.4'

loop_
_geom_angle_atom_site_label_1
_geom_angle_atom_site_label_2
_geom_angle_atom_site_label_3
_geom_angle
C16 S1 C13 90.4(2)
C9 N1 C1 117.6(3)
N1 C1 C2 119.7(3)
N1 C1 C6 121.1(3)
C2 C1 C6 119.2(3)
C3 C2 C1 119.9(3)
C3 C2 H2 120.1
C1 C2 H2 120.1
C2 C3 C4 122.2(4)
C2 C3 H3 118.9
C4 C3 H3 118.9
C5 C4 C3 118.5(3)
C5 C4 C17 121.6(3)
C3 C4 C17 119.9(4)
C4 C5 C6 121.4(3)
C4 C5 H5 119.3
C6 C5 H5 119.3
C7 C6 C5 123.6(3)
C7 C6 C1 117.6(3)
C5 C6 C1 118.8(3)
C8 C7 C6 122.1(3)
C8 C7 H7 119.0
C6 C7 H7 119.0
C7 C8 C9 114.2(3)
C7 C8 C10 122.0(3)
C9 C8 C10 123.8(3)
N1 C9 C8 127.4(3)
N1 C9 Cl1 114.4(3)
C8 C9 Cl1 118.2(3)
C11 C10 C8 125.5(4)
C11 C10 H10 117.2
C8 C10 H10 117.2
C10 C11 C12 122.0(3)
C10 C11 H11 119.0
C12 C11 H11 119.0
O1 C12 C13 120.6(4)
O1 C12 C11 121.8(3)
C13 C12 C11 117.6(3)
C14 C13 C12 131.1(4)
C14 C13 S1 111.0(3)
C12 C13 S1 117.9(3)
C13 C14 C15 113.9(3)
C13 C14 H14 123.0
C15 C14 H14 123.0
C16 C15 C14 110.9(3)
C16 C15 H15 124.6
C14 C15 H15 124.6
C15 C16 S1 113.8(3)
C15 C16 I1 124.9(3)
S1 C16 I1 121.2(2)
C4 C17 H17A 109.5
C4 C17 H17B 109.5
H17A C17 H17B 109.5
C4 C17 H17C 109.5
H17A C17 H17C 109.5
H17B C17 H17C 109.5

loop_
_geom_bond_atom_site_label_1
_geom_bond_atom_site_label_2
_geom_bond_distance
I1 C16 2.072(4)
Cl1 C9 1.765(4)
S1 C16 1.716(4)
S1 C13 1.734(4)
O1 C12 1.222(4)
N1 C9 1.295(5)
N1 C1 1.379(5)
C1 C2 1.402(5)
C1 C6 1.429(5)
C2 C3 1.366(5)
C2 H2 0.9500
C3 C4 1.419(5)
C3 H3 0.9500
C4 C5 1.365(6)
C4 C17 1.503(5)
C5 C6 1.421(5)
C5 H5 0.9500
C6 C7 1.397(5)
C7 C8 1.390(5)
C7 H7 0.9500
C8 C9 1.422(5)
C8 C10 1.463(5)
C10 C11 1.324(5)
C10 H10 0.9500
C11 C12 1.480(5)
C11 H11 0.9500
C12 C13 1.467(5)
C13 C14 1.365(5)
C14 C15 1.413(5)
C14 H14 0.9500
C15 C16 1.353(5)
C15 H15 0.9500
C17 H17A 0.9800
C17 H17B 0.9800
C17 H17C 0.9800

loop_
_geom_hbond_atom_site_label_D
_geom_hbond_atom_site_label_H
_geom_hbond_atom_site_label_A
_geom_hbond_site_symmetry_A
_geom_hbond_distance_DH
_geom_hbond_distance_HA
_geom_hbond_distance_DA
_geom_hbond_angle_DHA
C10 H10 Cl1 . 0.95 2.67 3.087(4) 107
C10 H10 O1 . 0.95 2.51 2.826(5) 100
C15 H15 O1 1_565 0.95 2.22 3.146(5) 163

loop_
_geom_torsion_atom_site_label_1
_geom_torsion_atom_site_label_2
_geom_torsion_atom_site_label_3
_geom_torsion_atom_site_label_4
_geom_torsion
C9 N1 C1 C2 178.6(4)
C9 N1 C1 C6 -1.1(5)
N1 C1 C2 C3 179.7(4)
C6 C1 C2 C3 -0.6(6)
C1 C2 C3 C4 0.2(6)
C2 C3 C4 C5 0.2(6)
C2 C3 C4 C17 -179.0(4)
C3 C4 C5 C6 -0.2(6)
C17 C4 C5 C6 179.0(4)
C4 C5 C6 C7 -179.8(4)
C4 C5 C6 C1 -0.2(6)
N1 C1 C6 C7 -0.1(5)
C2 C1 C6 C7 -179.7(4)
N1 C1 C6 C5 -179.7(3)
C2 C1 C6 C5 0.7(5)
C5 C6 C7 C8 -179.2(4)
C1 C6 C7 C8 1.2(6)
C6 C7 C8 C9 -1.2(5)
C6 C7 C8 C10 177.5(4)
C1 N1 C9 C8 1.2(6)
C1 N1 C9 Cl1 -176.8(3)
C7 C8 C9 N1 -0.1(6)
C10 C8 C9 N1 -178.7(4)
C7 C8 C9 Cl1 177.9(3)
C10 C8 C9 Cl1 -0.7(5)
C7 C8 C10 C11 -9.8(6)
C9 C8 C10 C11 168.7(4)
C8 C10 C11 C12 -177.5(4)
C10 C11 C12 O1 -3.4(6)
C10 C11 C12 C13 177.3(4)
O1 C12 C13 C14 178.3(4)
C11 C12 C13 C14 -2.4(6)
O1 C12 C13 S1 -2.6(5)
C11 C12 C13 S1 176.7(3)
C16 S1 C13 C14 -0.1(3)
C16 S1 C13 C12 -179.4(3)
C12 C13 C14 C15 179.7(4)
S1 C13 C14 C15 0.5(4)
C13 C14 C15 C16 -0.8(5)
C14 C15 C16 S1 0.7(5)
C14 C15 C16 I1 -179.6(3)
C13 S1 C16 C15 -0.4(3)
C13 S1 C16 I1 179.9(2)

loop_
_cod_related_entry_id
_cod_related_entry_database
_cod_related_entry_code
1 ChemSpider 24726300
